data_1549657
loop_
_publ_author_name
'Cook, Sarah A.'
'Bogart, Justin A.'
'Levi, Noam'
'Weitz, Andrew C.'
'Moore, Curtis'
'Rheingold, Arnold L.'
'Ziller, Joseph W.'
'Hendrich, Michael P.'
'Borovik, A. S.'

_publ_section_title
;
 Mononuclear complexes of a tridentate redox-active ligand with
 sulfonamido groups: structure, properties, and reactivity.
;
_journal_issue 31
_journal_name_full 'Chemical science'
_journal_page_first 6540
_journal_page_last 6547
_journal_paper_doi 10.1039/c7sc05445a
_journal_volume 9
_journal_year 2018
_chemical_formula_sum 'C50 H72 Ga N5 O6 S2'
_chemical_formula_weight 972.96
_space_group_crystal_system monoclinic
_space_group_IT_number 14
_space_group_name_Hall '-P 2ybc'
_space_group_name_H-M_alt 'P 1 21/c 1'
_symmetry_space_group_name_Hall '-P 2ybc'
_symmetry_space_group_name_H-M 'P 1 21/c 1'
_atom_sites_solution_hydrogens geom
_atom_sites_solution_primary dual
_atom_sites_solution_secondary difmap
_audit_creation_method SHELXL-2014/7
_audit_update_record
;
2017-12-21 deposited with the CCDC.
2018-07-02 downloaded from the CCDC.
;
_cell_angle_alpha 90
_cell_angle_beta 105.6127(8)
_cell_angle_gamma 90
_cell_formula_units_Z 4
_cell_length_a 16.1329(11)
_cell_length_b 27.6083(19)
_cell_length_c 13.2048(9)
_cell_measurement_reflns_used 9951
_cell_measurement_temperature 133(2)
_cell_measurement_theta_max 27.77
_cell_measurement_theta_min 2.31
_cell_volume 5664.4(7)
_computing_cell_refinement 'Bruker SAINT 8.34a, 2013'
_computing_data_collection 'Bruker APEX2 2014.11-0, 2014'
_computing_data_reduction 'Bruker SAINT 8.34a, 2013'
_computing_molecular_graphics 'Bruker SHELXTL'
_computing_publication_material 'Bruker SHELXTL'
_computing_structure_refinement 'SHELXL-2014/7 (Sheldrick, 2014)'
_computing_structure_solution 'Bruker SHELXTL 2014/4'
_diffrn_ambient_temperature 133(2)
_diffrn_measured_fraction_theta_full 1.000
_diffrn_measured_fraction_theta_max 1.000
_diffrn_measurement_device_type 'Bruker APEX-II CCD'
_diffrn_measurement_method '\f and \w scans'
_diffrn_radiation_type MoK\a
_diffrn_radiation_wavelength 0.71073
_diffrn_reflns_av_R_equivalents 0.0342
_diffrn_reflns_av_unetI/netI 0.0267
_diffrn_reflns_Laue_measured_fraction_full 1.000
_diffrn_reflns_Laue_measured_fraction_max 1.000
_diffrn_reflns_limit_h_max 20
_diffrn_reflns_limit_h_min -20
_diffrn_reflns_limit_k_max 35
_diffrn_reflns_limit_k_min -35
_diffrn_reflns_limit_l_max 16
_diffrn_reflns_limit_l_min -16
_diffrn_reflns_number 64188
_diffrn_reflns_point_group_measured_fraction_full 1.000
_diffrn_reflns_point_group_measured_fraction_max 1.000
_diffrn_reflns_theta_full 25.500
_diffrn_reflns_theta_max 27.103
_diffrn_reflns_theta_min 1.475
_diffrn_source 'fine-focus sealed tube'
_exptl_absorpt_coefficient_mu 0.606
_exptl_absorpt_correction_T_max 0.7458
_exptl_absorpt_correction_T_min 0.6575
_exptl_absorpt_correction_type multi-scan
_exptl_absorpt_process_details 'Bruker SADABS 2014/5'
_exptl_crystal_colour colorless
_exptl_crystal_density_diffrn 1.141
_exptl_crystal_density_meas ?
_exptl_crystal_density_method not_measured
_exptl_crystal_description irregular
_exptl_crystal_F_000 2072
_exptl_crystal_size_max 0.452
_exptl_crystal_size_mid 0.367
_exptl_crystal_size_min 0.244
_refine_diff_density_max 1.374
_refine_diff_density_min -0.850
_refine_diff_density_rms 0.082
_refine_ls_extinction_method none
_refine_ls_goodness_of_fit_ref 1.051
_refine_ls_hydrogen_treatment constr
_refine_ls_matrix_type full
_refine_ls_number_parameters 613
_refine_ls_number_reflns 12492
_refine_ls_number_restraints 0
_refine_ls_restrained_S_all 1.051
_refine_ls_R_factor_all 0.0762
_refine_ls_R_factor_gt 0.0624
_refine_ls_shift/su_max 0.001
_refine_ls_shift/su_mean 0.000
_refine_ls_structure_factor_coef Fsqd
_refine_ls_weighting_details 'w=1/[\s^2^(Fo^2^)+(0.1052P)^2^+5.6533P] where P=(Fo^2^+2Fc^2^)/3'
_refine_ls_weighting_scheme calc
_refine_ls_wR_factor_gt 0.1769
_refine_ls_wR_factor_ref 0.1888
_reflns_Friedel_coverage 0.000
_reflns_number_gt 9940
_reflns_number_total 12492
_reflns_threshold_expression 'I > 2\s(I)'
_cod_data_source_file c7sc05445a2.cif
_cod_data_source_block asb469
_cod_depositor_comments
;
The following automatic conversions were performed:

'_exptl_crystal_density_meas' value 'not_measured' was changed to '?'
- the value is perceived as not measured.

Automatic conversion script
Id: cif_fix_values 4973 2017-02-22 13:04:09Z antanas 

 Adding full bibliography for 1549655--1549660.cif.
;
_cod_database_code 1549657
_shelx_shelxl_version_number 2014/7
_shelx_space_group_comment
; 
The symmetry employed for this shelxl refinement is uniquely defined 
by the following loop, which should always be used as a source of 
symmetry information in preference to the above space-group names. 
They are only intended as comments. 
;
_shelx_estimated_absorpt_t_min 0.771
_shelx_estimated_absorpt_t_max 0.866
_exptl_absorpt_special_details
; 
Reflections not merged. 67380 Corrected reflections written to 
file asb469s.hkl. Estimated minimum and maximum transmission: 
0.6575  0.7458. The ratio (0.8816) of these values is more reliable 
than their absolute values. Additional spherical absorption correction 
applied with mu*r =  0.2000. Lambda/2 correction factor = 0.00150 
;

loop_
_space_group_symop_operation_xyz
'x, y, z'
'-x, y+1/2, -z+1/2'
'-x, -y, -z'
'x, -y-1/2, z-1/2'

loop_
_atom_site_label
_atom_site_type_symbol
_atom_site_fract_x
_atom_site_fract_y
_atom_site_fract_z
_atom_site_U_iso_or_equiv
_atom_site_adp_type
_atom_site_occupancy
_atom_site_site_symmetry_order
_atom_site_calc_flag
_atom_site_refinement_flags_posn
_atom_site_refinement_flags_adp
_atom_site_refinement_flags_occupancy
_atom_site_disorder_assembly
_atom_site_disorder_group
Ga1 Ga 0.51477(2) 0.37277(2) 0.28878(2) 0.03401(11) Uani 1 1 d . . . . .
S1 S 0.63393(5) 0.37106(3) 0.12877(7) 0.0455(2) Uani 1 1 d . . . . .
S2 S 0.35176(5) 0.32745(3) 0.35336(6) 0.03897(18) Uani 1 1 d . . . . .
O1 O 0.58397(17) 0.32762(10) 0.1009(2) 0.0588(7) Uani 1 1 d . . . . .
O2 O 0.61021(16) 0.40983(11) 0.0534(2) 0.0596(7) Uani 1 1 d . . . . .
O3 O 0.33097(14) 0.31429(8) 0.24421(19) 0.0461(5) Uani 1 1 d . . . . .
O4 O 0.38024(15) 0.28819(8) 0.4262(2) 0.0503(6) Uani 1 1 d . . . . .
O5 O 0.43757(15) 0.38705(11) 0.15595(19) 0.0572(7) Uani 1 1 d . . . . .
N1 N 0.56422(15) 0.41880(10) 0.3924(2) 0.0413(6) Uani 1 1 d . . . . .
N2 N 0.62483(15) 0.38685(10) 0.2420(2) 0.0400(6) Uani 1 1 d . . . . .
N3 N 0.42368(15) 0.36953(9) 0.3707(2) 0.0368(5) Uani 1 1 d . . . . .
N4 N 0.3757(2) 0.41363(18) -0.0044(3) 0.0778(12) Uani 1 1 d . . . . .
C1 C 0.53278(18) 0.41884(11) 0.4804(3) 0.0401(7) Uani 1 1 d . . . . .
C2 C 0.5718(2) 0.43942(13) 0.5781(3) 0.0508(8) Uani 1 1 d . . . . .
H2A H 0.6246 0.4563 0.5874 0.061 Uiso 1 1 calc R U . . .
C3 C 0.5360(2) 0.43594(13) 0.6612(3) 0.0522(8) Uani 1 1 d . . . . .
H3A H 0.5638 0.4505 0.7267 0.063 Uiso 1 1 calc R U . . .
C4 C 0.4603(2) 0.41144(13) 0.6496(3) 0.0479(8) Uani 1 1 d . . . . .
H4A H 0.4345 0.4098 0.7063 0.057 Uiso 1 1 calc R U . . .
C5 C 0.4213(2) 0.38901(12) 0.5544(3) 0.0439(7) Uani 1 1 d . . . . .
H5A H 0.3694 0.3715 0.5473 0.053 Uiso 1 1 calc R U . . .
C6 C 0.45614(18) 0.39166(11) 0.4703(2) 0.0365(6) Uani 1 1 d . . . . .
C7 C 0.63176(17) 0.44616(11) 0.3753(3) 0.0402(7) Uani 1 1 d . . . . .
C8 C 0.6634(2) 0.48968(12) 0.4244(3) 0.0501(8) Uani 1 1 d . . . . .
H8A H 0.6386 0.5030 0.4759 0.060 Uiso 1 1 calc R U . . .
C9 C 0.7307(2) 0.51384(12) 0.3989(3) 0.0545(9) Uani 1 1 d . . . . .
H9A H 0.7522 0.5431 0.4341 0.065 Uiso 1 1 calc R U . . .
C10 C 0.7662(2) 0.49572(13) 0.3233(3) 0.0549(9) Uani 1 1 d . . . . .
H10A H 0.8138 0.5116 0.3082 0.066 Uiso 1 1 calc R U . . .
C11 C 0.7323(2) 0.45410(13) 0.2691(3) 0.0506(8) Uani 1 1 d . . . . .
H11A H 0.7553 0.4423 0.2147 0.061 Uiso 1 1 calc R U . . .
C12 C 0.66517(18) 0.42935(11) 0.2932(3) 0.0401(7) Uani 1 1 d . . . . .
C13 C 0.7432(2) 0.35296(13) 0.1371(3) 0.0471(7) Uani 1 1 d . . . . .
C14 C 0.7752(2) 0.31156(14) 0.1971(3) 0.0533(8) Uani 1 1 d . . . . .
C15 C 0.8521(3) 0.29153(15) 0.1888(4) 0.0646(10) Uani 1 1 d . . . . .
H15A H 0.8736 0.2636 0.2293 0.078 Uiso 1 1 calc R U . . .
C16 C 0.8986(3) 0.31042(16) 0.1243(4) 0.0660(11) Uani 1 1 d . . . . .
C17 C 0.8679(3) 0.35175(15) 0.0702(4) 0.0620(10) Uani 1 1 d . . . . .
H17A H 0.9001 0.3655 0.0268 0.074 Uiso 1 1 calc R U . . .
C18 C 0.7922(2) 0.37507(13) 0.0746(3) 0.0532(9) Uani 1 1 d . . . . .
C19 C 0.7330(3) 0.28752(16) 0.2754(4) 0.0660(11) Uani 1 1 d . . . . .
H19A H 0.6790 0.3042 0.2792 0.079 Uiso 1 1 calc R U . A 1
C20 C 0.7969(11) 0.2815(6) 0.3825(13) 0.087(4) Uiso 0.35 1 d . . P B 1
H20A H 0.7667 0.2702 0.4332 0.130 Uiso 0.35 1 calc R U P B 1
H20B H 0.8247 0.3126 0.4057 0.130 Uiso 0.35 1 calc R U P B 1
H20C H 0.8407 0.2576 0.3776 0.130 Uiso 0.35 1 calc R U P B 1
C20B C 0.7770(6) 0.3096(3) 0.3872(7) 0.083(2) Uiso 0.65 1 d . . P B 2
H20D H 0.7474 0.2977 0.4381 0.124 Uiso 0.65 1 calc R U P B 2
H20E H 0.7733 0.3450 0.3835 0.124 Uiso 0.65 1 calc R U P B 2
H20F H 0.8376 0.2998 0.4093 0.124 Uiso 0.65 1 calc R U P B 2
C21 C 0.7170(7) 0.2297(3) 0.2399(8) 0.063(2) Uiso 0.5 1 d . . P B 1
H21A H 0.6812 0.2278 0.1672 0.094 Uiso 0.5 1 calc R U P B 1
H21B H 0.6878 0.2132 0.2864 0.094 Uiso 0.5 1 calc R U P B 1
H21C H 0.7725 0.2140 0.2454 0.094 Uiso 0.5 1 calc R U P B 1
C21B C 0.7336(5) 0.2374(3) 0.2825(7) 0.0508(17) Uiso 0.5 1 d . . P B 2
H21D H 0.7098 0.2235 0.2124 0.076 Uiso 0.5 1 calc R U P B 2
H21E H 0.6984 0.2273 0.3288 0.076 Uiso 0.5 1 calc R U P B 2
H21F H 0.7928 0.2261 0.3113 0.076 Uiso 0.5 1 calc R U P B 2
C22 C 0.9809(3) 0.28674(19) 0.1138(5) 0.0830(14) Uani 1 1 d . . . . .
H22A H 1.0039 0.3132 0.0772 0.100 Uiso 0.5 1 calc R U P C 1
H22B H 0.9830 0.2928 0.0399 0.100 Uiso 0.5 1 calc R U P D 2
C23 C 0.9751(8) 0.2520(4) 0.0462(9) 0.099(3) Uiso 0.55 1 d . . P E 1
H23A H 0.9237 0.2326 0.0435 0.149 Uiso 0.55 1 calc R U P E 1
H23B H 1.0264 0.2314 0.0674 0.149 Uiso 0.55 1 calc R U P E 1
H23C H 0.9709 0.2658 -0.0234 0.149 Uiso 0.55 1 calc R U P E 1
C24 C 1.0528(5) 0.2859(3) 0.2233(7) 0.0664(19) Uiso 0.55 1 d . . P E 1
H24A H 1.0340 0.2649 0.2727 0.100 Uiso 0.55 1 calc R U P E 1
H24B H 1.0621 0.3188 0.2518 0.100 Uiso 0.55 1 calc R U P E 1
H24C H 1.1067 0.2733 0.2127 0.100 Uiso 0.55 1 calc R U P E 1
C23B C 0.9777(10) 0.2296(5) 0.1259(12) 0.102(4) Uiso 0.45 1 d . . P E 2
H23D H 1.0182 0.2145 0.0920 0.153 Uiso 0.45 1 calc R U P E 2
H23E H 0.9193 0.2180 0.0925 0.153 Uiso 0.45 1 calc R U P E 2
H23F H 0.9935 0.2211 0.2007 0.153 Uiso 0.45 1 calc R U P E 2
C24B C 1.0515(7) 0.3071(4) 0.1753(9) 0.075(3) Uiso 0.45 1 d . . P E 2
H24D H 1.0558 0.3406 0.1528 0.113 Uiso 0.45 1 calc R U P E 2
H24E H 1.1022 0.2889 0.1700 0.113 Uiso 0.45 1 calc R U P E 2
H24F H 1.0482 0.3068 0.2483 0.113 Uiso 0.45 1 calc R U P E 2
C25 C 0.7705(3) 0.42125(15) 0.0097(4) 0.0665(11) Uani 1 1 d . . . . .
H25A H 0.7222 0.4379 0.0298 0.080 Uiso 1 1 calc R U . . .
C26 C 0.7400(4) 0.4086(2) -0.1083(4) 0.0865(15) Uani 1 1 d . . . . .
H26A H 0.6873 0.3892 -0.1219 0.130 Uiso 1 1 calc R U . . .
H26B H 0.7850 0.3901 -0.1284 0.130 Uiso 1 1 calc R U . . .
H26C H 0.7284 0.4386 -0.1496 0.130 Uiso 1 1 calc R U . . .
C27 C 0.8470(3) 0.45562(17) 0.0318(5) 0.0918(17) Uani 1 1 d . . . . .
H27A H 0.8665 0.4623 0.1074 0.138 Uiso 1 1 calc R U . . .
H27B H 0.8299 0.4860 -0.0064 0.138 Uiso 1 1 calc R U . . .
H27C H 0.8940 0.4407 0.0087 0.138 Uiso 1 1 calc R U . . .
C28 C 0.25604(17) 0.35436(11) 0.3761(3) 0.0378(6) Uani 1 1 d . . . . .
C29 C 0.21964(19) 0.39357(11) 0.3112(2) 0.0392(6) Uani 1 1 d . . . . .
C30 C 0.1459(2) 0.41540(11) 0.3262(3) 0.0437(7) Uani 1 1 d . . . . .
H30A H 0.1225 0.4426 0.2842 0.052 Uiso 1 1 calc R U . . .
C31 C 0.1054(2) 0.39915(11) 0.3995(3) 0.0437(7) Uani 1 1 d . . . . .
C32 C 0.1424(2) 0.36011(12) 0.4616(3) 0.0453(7) Uani 1 1 d . . . . .
H32A H 0.1150 0.3483 0.5120 0.054 Uiso 1 1 calc R U . . .
C33 C 0.21718(19) 0.33734(12) 0.4542(3) 0.0455(7) Uani 1 1 d . . . . .
C34 C 0.2550(2) 0.41520(12) 0.2256(3) 0.0449(7) Uani 1 1 d . . . . .
H34A H 0.3051 0.3948 0.2211 0.054 Uiso 1 1 calc R U . . .
C35 C 0.1882(3) 0.4122(2) 0.1185(3) 0.0711(12) Uani 1 1 d . . . . .
H35A H 0.1710 0.3784 0.1030 0.107 Uiso 1 1 calc R U . . .
H35B H 0.2133 0.4248 0.0640 0.107 Uiso 1 1 calc R U . . .
H35C H 0.1377 0.4316 0.1201 0.107 Uiso 1 1 calc R U . . .
C36 C 0.2886(3) 0.46600(15) 0.2541(4) 0.0718(12) Uani 1 1 d . . . . .
H36A H 0.3329 0.4653 0.3215 0.108 Uiso 1 1 calc R U . . .
H36B H 0.2411 0.4870 0.2601 0.108 Uiso 1 1 calc R U . . .
H36C H 0.3134 0.4785 0.1993 0.108 Uiso 1 1 calc R U . . .
C37 C 0.0238(2) 0.42300(13) 0.4108(3) 0.0556(9) Uani 1 1 d . . . . .
H37A H 0.0124 0.4532 0.3676 0.067 Uiso 1 1 calc R U . . .
C38 C 0.0237(6) 0.4337(3) 0.5164(7) 0.147(3) Uiso 1 1 d . . . . .
H38A H 0.0817 0.4433 0.5566 0.220 Uiso 1 1 calc R U . . .
H38B H 0.0059 0.4049 0.5485 0.220 Uiso 1 1 calc R U . . .
H38C H -0.0166 0.4602 0.5166 0.220 Uiso 1 1 calc R U . . .
C39 C -0.0532(5) 0.3894(2) 0.3782(6) 0.112(2) Uiso 1 1 d . . . . .
H39A H -0.1043 0.4058 0.3884 0.167 Uiso 1 1 calc R U . . .
H39B H -0.0421 0.3600 0.4213 0.167 Uiso 1 1 calc R U . . .
H39C H -0.0631 0.3808 0.3040 0.167 Uiso 1 1 calc R U . . .
C40 C 0.2486(2) 0.29514(15) 0.5299(4) 0.0653(12) Uani 1 1 d . . . . .
H40A H 0.3111 0.2904 0.5355 0.078 Uiso 1 1 calc R U . . .
C41 C 0.2402(3) 0.3052(2) 0.6411(4) 0.0901(18) Uani 1 1 d . . . . .
H41A H 0.2723 0.2806 0.6896 0.135 Uiso 1 1 calc R U . . .
H41B H 0.1794 0.3040 0.6406 0.135 Uiso 1 1 calc R U . . .
H41C H 0.2637 0.3373 0.6641 0.135 Uiso 1 1 calc R U . . .
C42 C 0.2020(4) 0.24877(16) 0.4834(6) 0.111(2) Uani 1 1 d . . . . .
H42A H 0.2084 0.2438 0.4124 0.167 Uiso 1 1 calc R U . . .
H42B H 0.1408 0.2515 0.4801 0.167 Uiso 1 1 calc R U . . .
H42C H 0.2269 0.2212 0.5279 0.167 Uiso 1 1 calc R U . . .
C43 C 0.4217(3) 0.4158(2) 0.0875(4) 0.0865(17) Uani 1 1 d . . . . .
C44 C 0.4625(3) 0.46794(19) 0.1180(5) 0.0865(15) Uani 1 1 d . . . . .
H44A H 0.4676 0.4743 0.1925 0.130 Uiso 1 1 calc R U . . .
H44B H 0.4254 0.4925 0.0748 0.130 Uiso 1 1 calc R U . . .
H44C H 0.5197 0.4692 0.1056 0.130 Uiso 1 1 calc R U . . .
C45 C 0.3521(4) 0.4439(3) -0.0909(4) 0.124(3) Uani 1 1 d . . . . .
H45A H 0.3589 0.4777 -0.0677 0.185 Uiso 1 1 calc R U . . .
H45B H 0.2919 0.4379 -0.1288 0.185 Uiso 1 1 calc R U . . .
H45C H 0.3889 0.4375 -0.1377 0.185 Uiso 1 1 calc R U . . .
C46 C 0.3430(5) 0.3597(3) -0.0236(8) 0.171(5) Uani 1 1 d . . . . .
H46A H 0.3774 0.3389 0.0323 0.257 Uiso 1 1 calc R U . . .
H46B H 0.3488 0.3485 -0.0918 0.257 Uiso 1 1 calc R U . . .
H46C H 0.2824 0.3580 -0.0232 0.257 Uiso 1 1 calc R U . . .
O6 O 0.5233(3) 0.30483(13) 0.2777(4) 0.0419(8) Uani 0.772(8) 1 d . . P F 1
N5 N 0.5168(2) 0.22668(13) 0.2947(3) 0.0429(11) Uani 0.772(8) 1 d . . P F 1
C47 C 0.5367(3) 0.26893(15) 0.3379(4) 0.0381(10) Uani 0.772(8) 1 d . . P F 1
C48 C 0.5738(3) 0.27533(19) 0.4525(4) 0.0501(12) Uani 0.772(8) 1 d . . P F 1
H48A H 0.5950 0.3086 0.4668 0.075 Uiso 0.772(8) 1 calc R U P F 1
H48B H 0.6216 0.2526 0.4775 0.075 Uiso 0.772(8) 1 calc R U P F 1
H48C H 0.5294 0.2691 0.4890 0.075 Uiso 0.772(8) 1 calc R U P F 1
C49 C 0.5269(5) 0.18099(18) 0.3518(5) 0.0593(16) Uani 0.772(8) 1 d . . P F 1
H49A H 0.5482 0.1873 0.4274 0.089 Uiso 0.772(8) 1 calc R U P F 1
H49B H 0.5681 0.1605 0.3291 0.089 Uiso 0.772(8) 1 calc R U P F 1
H49C H 0.4712 0.1644 0.3373 0.089 Uiso 0.772(8) 1 calc R U P F 1
C50 C 0.4803(4) 0.2235(2) 0.1808(4) 0.0640(16) Uani 0.772(8) 1 d . . P F 1
H50A H 0.5031 0.2499 0.1465 0.096 Uiso 0.772(8) 1 calc R U P F 1
H50B H 0.4175 0.2263 0.1640 0.096 Uiso 0.772(8) 1 calc R U P F 1
H50C H 0.4958 0.1924 0.1555 0.096 Uiso 0.772(8) 1 calc R U P F 1
O6B O 0.5483(9) 0.3090(5) 0.3118(11) 0.040(4) Uiso 0.228(8) 1 d . . P F 2
N5B N 0.5505(9) 0.2327(5) 0.3685(13) 0.053(4) Uiso 0.228(8) 1 d . . P F 2
C47B C 0.5254(16) 0.2710(11) 0.286(2) 0.073(7) Uiso 0.228(8) 1 d . . P F 2
C48B C 0.4665(13) 0.2551(9) 0.1787(16) 0.064(5) Uiso 0.228(8) 1 d . . P F 2
H48D H 0.4582 0.2823 0.1293 0.096 Uiso 0.228(8) 1 calc R U P F 2
H48E H 0.4106 0.2450 0.1874 0.096 Uiso 0.228(8) 1 calc R U P F 2
H48F H 0.4931 0.2280 0.1512 0.096 Uiso 0.228(8) 1 calc R U P F 2
C49B C 0.504(4) 0.1891(19) 0.320(4) 0.15(2) Uiso 0.228(8) 1 d . . P F 2
H49D H 0.4501 0.1984 0.2700 0.229 Uiso 0.228(8) 1 calc R U P F 2
H49E H 0.4925 0.1684 0.3747 0.229 Uiso 0.228(8) 1 calc R U P F 2
H49F H 0.5400 0.1713 0.2830 0.229 Uiso 0.228(8) 1 calc R U P F 2
C50B C 0.5984(15) 0.2500(9) 0.4663(17) 0.071(6) Uiso 0.228(8) 1 d . . P F 2
H50D H 0.6051 0.2852 0.4624 0.107 Uiso 0.228(8) 1 calc R U P F 2
H50E H 0.6553 0.2347 0.4852 0.107 Uiso 0.228(8) 1 calc R U P F 2
H50F H 0.5684 0.2424 0.5197 0.107 Uiso 0.228(8) 1 calc R U P F 2

loop_
_atom_site_aniso_label
_atom_site_aniso_U_11
_atom_site_aniso_U_22
_atom_site_aniso_U_33
_atom_site_aniso_U_23
_atom_site_aniso_U_13
_atom_site_aniso_U_12
Ga1 0.02698(17) 0.03456(18) 0.03721(19) -0.00228(12) 0.00300(13) -0.00162(11)
S1 0.0383(4) 0.0542(5) 0.0454(4) -0.0020(3) 0.0135(3) -0.0059(3)
S2 0.0291(3) 0.0356(4) 0.0504(4) -0.0022(3) 0.0075(3) -0.0017(3)
O1 0.0574(15) 0.0729(17) 0.0513(14) -0.0193(12) 0.0234(12) -0.0223(13)
O2 0.0454(13) 0.0772(18) 0.0566(15) 0.0156(13) 0.0144(11) 0.0034(12)
O3 0.0360(11) 0.0445(12) 0.0559(14) -0.0119(10) 0.0094(10) -0.0085(9)
O4 0.0424(12) 0.0422(12) 0.0673(16) 0.0071(11) 0.0166(11) 0.0078(10)
O5 0.0339(12) 0.0876(18) 0.0441(13) 0.0237(13) -0.0001(10) -0.0058(12)
N1 0.0285(12) 0.0439(14) 0.0497(15) -0.0134(12) 0.0074(11) -0.0046(10)
N2 0.0297(12) 0.0419(13) 0.0485(15) -0.0049(11) 0.0106(11) -0.0033(10)
N3 0.0242(11) 0.0415(13) 0.0425(14) -0.0039(10) 0.0052(10) -0.0024(9)
N4 0.0503(18) 0.142(4) 0.0420(17) 0.029(2) 0.0137(15) 0.026(2)
C1 0.0282(13) 0.0398(15) 0.0491(17) -0.0092(13) 0.0051(12) 0.0032(11)
C2 0.0333(15) 0.059(2) 0.056(2) -0.0182(16) 0.0059(14) -0.0045(14)
C3 0.0485(19) 0.056(2) 0.0473(19) -0.0158(16) 0.0053(15) 0.0033(15)
C4 0.0493(19) 0.0503(18) 0.0439(18) -0.0026(14) 0.0125(15) 0.0088(15)
C5 0.0346(15) 0.0485(17) 0.0467(18) -0.0016(14) 0.0078(13) 0.0020(13)
C6 0.0271(13) 0.0358(14) 0.0425(16) -0.0027(12) 0.0026(12) 0.0049(11)
C7 0.0233(13) 0.0397(15) 0.0523(18) -0.0051(13) 0.0009(12) -0.0007(11)
C8 0.0367(16) 0.0450(18) 0.064(2) -0.0133(15) 0.0062(15) -0.0038(13)
C9 0.0375(17) 0.0403(17) 0.077(2) -0.0069(16) 0.0001(16) -0.0057(13)
C10 0.0328(16) 0.0505(19) 0.077(3) 0.0036(17) 0.0075(16) -0.0065(14)
C11 0.0325(15) 0.0506(19) 0.068(2) 0.0011(16) 0.0121(15) -0.0029(14)
C12 0.0256(13) 0.0378(15) 0.0535(18) -0.0008(13) 0.0050(12) 0.0014(11)
C13 0.0447(17) 0.0490(18) 0.0518(19) -0.0040(15) 0.0203(15) -0.0017(14)
C14 0.0497(19) 0.054(2) 0.061(2) 0.0028(17) 0.0228(17) 0.0020(16)
C15 0.063(2) 0.056(2) 0.082(3) 0.008(2) 0.032(2) 0.0095(18)
C16 0.063(2) 0.062(2) 0.085(3) -0.007(2) 0.042(2) 0.0084(19)
C17 0.062(2) 0.061(2) 0.077(3) -0.003(2) 0.044(2) 0.0003(19)
C18 0.052(2) 0.050(2) 0.065(2) -0.0020(16) 0.0279(18) -0.0034(15)
C19 0.057(2) 0.071(3) 0.076(3) 0.018(2) 0.028(2) 0.0053(19)
C22 0.077(3) 0.076(3) 0.111(4) -0.010(3) 0.053(3) 0.017(2)
C25 0.064(2) 0.055(2) 0.092(3) 0.012(2) 0.040(2) -0.0030(18)
C26 0.088(3) 0.088(3) 0.087(3) 0.030(3) 0.030(3) -0.006(3)
C27 0.084(3) 0.060(3) 0.145(5) 0.006(3) 0.055(3) -0.014(2)
C28 0.0254(13) 0.0351(14) 0.0501(17) -0.0014(13) 0.0054(12) -0.0023(11)
C29 0.0353(15) 0.0373(15) 0.0409(16) -0.0036(12) 0.0032(12) -0.0032(12)
C30 0.0453(17) 0.0375(15) 0.0458(17) 0.0024(13) 0.0078(14) 0.0066(13)
C31 0.0396(16) 0.0397(16) 0.0510(18) -0.0024(13) 0.0107(14) 0.0044(13)
C32 0.0363(16) 0.0420(16) 0.059(2) 0.0060(14) 0.0149(14) -0.0012(13)
C33 0.0281(14) 0.0419(16) 0.065(2) 0.0074(15) 0.0091(14) -0.0020(12)
C34 0.0396(16) 0.0456(17) 0.0472(18) 0.0039(14) 0.0076(14) 0.0032(13)
C35 0.044(2) 0.120(4) 0.049(2) 0.011(2) 0.0111(17) 0.015(2)
C36 0.093(3) 0.048(2) 0.084(3) 0.003(2) 0.041(3) -0.008(2)
C37 0.056(2) 0.0479(19) 0.068(2) 0.0044(17) 0.0259(18) 0.0167(16)
C40 0.0388(18) 0.061(2) 0.102(3) 0.035(2) 0.030(2) 0.0118(16)
C41 0.064(3) 0.121(4) 0.097(4) 0.063(3) 0.040(3) 0.030(3)
C42 0.085(4) 0.044(2) 0.200(7) 0.035(3) 0.031(4) 0.002(2)
C43 0.042(2) 0.163(5) 0.059(3) 0.020(3) 0.0224(19) 0.033(3)
C44 0.071(3) 0.079(3) 0.119(4) 0.005(3) 0.042(3) -0.010(2)
C45 0.107(5) 0.200(8) 0.062(3) 0.050(4) 0.018(3) 0.021(5)
C46 0.135(7) 0.173(7) 0.236(11) -0.131(8) 0.102(7) -0.078(6)
O6 0.050(2) 0.0322(18) 0.046(2) -0.0031(15) 0.017(2) -0.0008(14)
N5 0.052(2) 0.0378(19) 0.043(2) 0.0024(15) 0.0195(18) -0.0025(15)
C47 0.0288(19) 0.038(2) 0.053(3) 0.005(2) 0.0200(19) 0.0013(15)
C48 0.048(3) 0.050(3) 0.056(3) 0.001(2) 0.019(2) 0.006(2)
C49 0.093(4) 0.028(2) 0.057(3) 0.004(2) 0.022(3) -0.004(2)
C50 0.075(4) 0.067(4) 0.050(3) -0.013(3) 0.017(2) -0.016(3)

loop_
_atom_type_symbol
_atom_type_description
_atom_type_scat_dispersion_real
_atom_type_scat_dispersion_imag
_atom_type_scat_source
C C 0.0033 0.0016 'International Tables Vol C Tables 4.2.6.8 and 6.1.1.4'
H H 0.0000 0.0000 'International Tables Vol C Tables 4.2.6.8 and 6.1.1.4'
N N 0.0061 0.0033 'International Tables Vol C Tables 4.2.6.8 and 6.1.1.4'
O O 0.0106 0.0060 'International Tables Vol C Tables 4.2.6.8 and 6.1.1.4'
S S 0.1246 0.1234 'International Tables Vol C Tables 4.2.6.8 and 6.1.1.4'
Ga Ga 0.2307 1.6083 'International Tables Vol C Tables 4.2.6.8 and 6.1.1.4'

loop_
_geom_angle_atom_site_label_1
_geom_angle_atom_site_label_2
_geom_angle_atom_site_label_3
_geom_angle
O6B Ga1 N1 118.5(4)
N1 Ga1 O6 134.59(18)
O6B Ga1 O5 116.2(5)
N1 Ga1 O5 125.17(13)
O6 Ga1 O5 100.23(18)
O6B Ga1 N3 95.3(4)
N1 Ga1 N3 82.49(10)
O6 Ga1 N3 94.30(12)
O5 Ga1 N3 96.39(10)
O6B Ga1 N2 89.5(4)
N1 Ga1 N2 81.96(11)
O6 Ga1 N2 94.44(13)
O5 Ga1 N2 95.03(11)
N3 Ga1 N2 164.16(10)
O1 S1 O2 114.65(17)
O1 S1 N2 106.25(14)
O2 S1 N2 111.61(16)
O1 S1 C13 104.82(17)
O2 S1 C13 108.72(16)
N2 S1 C13 110.57(15)
O3 S2 O4 115.25(15)
O3 S2 N3 106.80(14)
O4 S2 N3 111.05(14)
O3 S2 C28 106.91(14)
O4 S2 C28 109.35(15)
N3 S2 C28 107.10(13)
C43 O5 Ga1 143.3(3)
C1 N1 C7 127.9(3)
C1 N1 Ga1 115.5(2)
C7 N1 Ga1 116.4(2)
C12 N2 S1 121.5(2)
C12 N2 Ga1 109.47(19)
S1 N2 Ga1 121.96(14)
C6 N3 S2 120.9(2)
C6 N3 Ga1 109.46(18)
S2 N3 Ga1 123.20(14)
C43 N4 C45 137.5(6)
C43 N4 C46 106.7(6)
C45 N4 C46 115.6(6)
N1 C1 C2 126.8(3)
N1 C1 C6 115.2(3)
C2 C1 C6 117.8(3)
C3 C2 C1 121.8(3)
C4 C3 C2 120.0(3)
C3 C4 C5 119.6(3)
C6 C5 C4 121.5(3)
C5 C6 N3 126.7(3)
C5 C6 C1 119.2(3)
N3 C6 C1 114.1(3)
N1 C7 C8 126.5(3)
N1 C7 C12 115.0(3)
C8 C7 C12 118.2(3)
C9 C8 C7 120.8(3)
C10 C9 C8 120.5(3)
C9 C10 C11 119.5(3)
C10 C11 C12 121.0(4)
C11 C12 C7 119.8(3)
C11 C12 N2 125.7(3)
C7 C12 N2 114.6(3)
C14 C13 C18 119.8(3)
C14 C13 S1 117.6(3)
C18 C13 S1 122.1(3)
C15 C14 C13 118.6(3)
C15 C14 C19 116.7(4)
C13 C14 C19 124.6(3)
C16 C15 C14 122.9(4)
C17 C16 C15 117.2(4)
C17 C16 C22 120.9(4)
C15 C16 C22 121.8(4)
C16 C17 C18 124.1(4)
C17 C18 C13 117.1(3)
C17 C18 C25 115.7(3)
C13 C18 C25 127.2(3)
C21B C19 C14 118.8(5)
C20 C19 C14 111.2(7)
C21B C19 C20B 109.2(6)
C14 C19 C20B 107.1(4)
C20 C19 C21 99.8(8)
C14 C19 C21 106.8(5)
C23 C22 C16 118.6(7)
C24B C22 C16 112.8(6)
C24B C22 C23B 113.8(8)
C16 C22 C23B 111.4(7)
C23 C22 C24 120.9(7)
C16 C22 C24 111.4(5)
C27 C25 C18 111.2(4)
C27 C25 C26 110.8(4)
C18 C25 C26 110.0(4)
C29 C28 C33 120.1(3)
C29 C28 S2 116.7(2)
C33 C28 S2 123.1(2)
C30 C29 C28 118.6(3)
C30 C29 C34 116.2(3)
C28 C29 C34 125.2(3)
C31 C30 C29 122.8(3)
C30 C31 C32 117.2(3)
C30 C31 C37 121.1(3)
C32 C31 C37 121.7(3)
C33 C32 C31 123.7(3)
C32 C33 C28 117.5(3)
C32 C33 C40 116.1(3)
C28 C33 C40 126.3(3)
C36 C34 C29 111.1(3)
C36 C34 C35 113.3(4)
C29 C34 C35 110.8(3)
C38 C37 C31 114.7(5)
C38 C37 C39 100.8(5)
C31 C37 C39 111.9(4)
C42 C40 C33 109.6(4)
C42 C40 C41 112.0(4)
C33 C40 C41 112.9(3)
O5 C43 N4 131.9(7)
O5 C43 C44 115.2(5)
N4 C43 C44 112.8(5)
C47 O6 Ga1 137.7(4)
C47 N5 C49 124.7(5)
C47 N5 C50 119.2(4)
C49 N5 C50 116.1(4)
O6 C47 N5 116.8(6)
O6 C47 C48 120.5(5)
N5 C47 C48 122.7(4)
C47B O6B Ga1 141.0(18)
C50B N5B C49B 141(3)
C50B N5B C47B 113.9(18)
C49B N5B C47B 105(3)
O6B C47B N5B 116(2)
O6B C47B C48B 128(3)
N5B C47B C48B 117(2)

loop_
_geom_bond_atom_site_label_1
_geom_bond_atom_site_label_2
_geom_bond_distance
Ga1 O6B 1.842(14)
Ga1 N1 1.881(2)
Ga1 O6 1.889(3)
Ga1 O5 1.899(2)
Ga1 N3 2.048(3)
Ga1 N2 2.068(2)
S1 O1 1.437(3)
S1 O2 1.441(3)
S1 N2 1.602(3)
S1 C13 1.806(3)
S2 O3 1.436(2)
S2 O4 1.440(2)
S2 N3 1.614(2)
S2 C28 1.810(3)
O5 C43 1.177(6)
N1 C1 1.387(4)
N1 C7 1.394(4)
N2 C12 1.421(4)
N3 C6 1.417(4)
N4 C43 1.242(6)
N4 C45 1.384(6)
N4 C46 1.579(8)
C1 C2 1.395(4)
C1 C6 1.422(4)
C2 C3 1.375(5)
C3 C4 1.368(5)
C4 C5 1.391(5)
C5 C6 1.375(5)
C7 C8 1.395(4)
C7 C12 1.412(5)
C8 C9 1.390(5)
C9 C10 1.374(6)
C10 C11 1.386(5)
C11 C12 1.388(4)
C13 C14 1.407(5)
C13 C18 1.425(5)
C14 C15 1.389(5)
C14 C19 1.534(5)
C15 C16 1.380(6)
C16 C17 1.366(6)
C16 C22 1.520(6)
C17 C18 1.396(5)
C18 C25 1.523(5)
C19 C21B 1.386(9)
C19 C20 1.519(16)
C19 C20B 1.579(10)
C19 C21 1.664(10)
C22 C23 1.296(12)
C22 C24B 1.332(12)
C22 C23B 1.587(14)
C22 C24 1.592(10)
C25 C27 1.522(6)
C25 C26 1.542(7)
C28 C29 1.407(4)
C28 C33 1.423(5)
C29 C30 1.395(4)
C29 C34 1.518(5)
C30 C31 1.379(5)
C31 C32 1.388(5)
C31 C37 1.515(4)
C32 C33 1.387(4)
C33 C40 1.530(5)
C34 C36 1.514(5)
C34 C35 1.531(5)
C37 C38 1.425(9)
C37 C39 1.517(8)
C40 C42 1.527(7)
C40 C41 1.536(7)
C43 C44 1.590(8)
O6 C47 1.253(6)
N5 C47 1.300(6)
N5 C49 1.456(7)
N5 C50 1.463(6)
C47 C48 1.480(7)
O6B C47B 1.14(3)
N5B C50B 1.40(3)
N5B C49B 1.47(5)
N5B C47B 1.50(3)
C47B C48B 1.54(3)
